data_2009803
loop_
_publ_author_name
'Nakamura, N.'
'Yamamoto, T.'

_publ_section_title
;
 1,16-Hexadecanediol, C~16~H~34~O~2~
;
_journal_issue 6
_journal_name_full 'Acta Crystallographica Section C'
_journal_page_first 946
_journal_page_last 948
_journal_paper_doi 10.1107/S0108270193011849
_journal_volume 50
_journal_year 1994
_chemical_formula_sum 'C16 H34 O2'
_chemical_formula_weight 258.41
_space_group_crystal_system monoclinic
_space_group_IT_number 14
_space_group_name_Hall '-P 2yn'
_space_group_name_H-M_alt 'P 1 21/n 1'
_atom_type_scat_source 'International Tables for Crystallography (1992, Vol. C)'
_cell_angle_alpha 90
_cell_angle_beta 91.71(2)
_cell_angle_gamma 90
_cell_formula_units_Z 2
_cell_length_a 31.396(2)
_cell_length_b 5.2070(10)
_cell_length_c 4.980(2)
_cell_measurement_reflns_used 25
_cell_measurement_temperature 296.0(10)
_cell_measurement_theta_max 28.47
_cell_measurement_theta_min 26.625
_cell_volume 813.8(4)
_diffrn_measurement_device 'Rigaku AFC-5R'
_diffrn_measurement_method \w-2\q
_diffrn_radiation_type CuK\a
_diffrn_radiation_wavelength 1.5418
_diffrn_reflns_av_R_equivalents 0.031
_diffrn_reflns_limit_h_max 34
_diffrn_reflns_limit_h_min -32
_diffrn_reflns_limit_k_max 0
_diffrn_reflns_limit_k_min -5
_diffrn_reflns_limit_l_max 0
_diffrn_reflns_limit_l_min -5
_diffrn_reflns_number 1543
_diffrn_reflns_theta_max 60.1
_diffrn_standards_decay_% 0
_diffrn_standards_interval_count 150
_diffrn_standards_number 3
_exptl_absorpt_coefficient_mu 0.48
_exptl_absorpt_correction_T_max 1.13
_exptl_absorpt_correction_T_min 0.89
_exptl_absorpt_correction_type 'empirical (DIFABS; Walker & Stuart, 1983)'
_exptl_crystal_colour Colourless
_exptl_crystal_density_diffrn 1.055
_exptl_crystal_density_meas 1.05
_exptl_crystal_density_method 'the density gradient tube method'
_exptl_crystal_description 'Thin plates'
_exptl_crystal_size_max 0.5
_exptl_crystal_size_mid 0.2
_exptl_crystal_size_min 0.1
_refine_diff_density_max 0.13
_refine_diff_density_min -0.14
_refine_ls_extinction_method none
_refine_ls_goodness_of_fit_obs 1.74
_refine_ls_hydrogen_treatment noref
_refine_ls_number_parameters 83
_refine_ls_number_reflns 678
_refine_ls_R_factor_obs 0.049
_refine_ls_shift/esd_max 0.01
_refine_ls_structure_factor_coef F
_refine_ls_weighting_details w=1/\s^2^(F~o~)
_refine_ls_weighting_scheme calc
_refine_ls_wR_factor_obs 0.079
_reflns_number_observed 678
_reflns_number_total 1369
_reflns_observed_criterion I>3.00\s(I)
_cod_data_source_file oh1052.cif
_cod_data_source_block oh1052_structure_1_of_1
_cod_depositor_comments
;
 Changing the space group from '-P 2yac' to '-P 2yn' after consulting the
 original publication. All related space group information was changed
 accordingly.

 Antanas Vaitkus,
 2017-07-04

The following automatic conversions were performed:

'_refine_ls_weighting_scheme' value 'w=1/\s^2^(F~o~)' was changed to
'calc'. New tag '_refine_ls_weighting_details' was created. The value
of the new tag was set to 'w=1/\s^2^(F~o~)'.

Automatic conversion script
Id: cif_fix_values 3143 2015-03-26 13:38:13Z robertas 
;
_cod_original_cell_volume 813.8(3)
_cod_original_sg_symbol_Hall '-P 2yn'
_cod_original_sg_symbol_H-M 'P 21/n'
_cod_database_code 2009803

loop_
_space_group_symop_id
_space_group_symop_operation_xyz
1 x,y,z
2 -x+1/2,y+1/2,-z+1/2
3 -x,-y,-z
4 x+1/2,-y+1/2,z+1/2

loop_
_atom_site_label
_atom_site_fract_x
_atom_site_fract_y
_atom_site_fract_z
O(1) .73840(7) -.3847(4) -.6651(5)
C(1) .70348(9) -.4255(5) -.4967(6)
C(2) .68723(9) -.1722(6) -.4012(6)
C(3) .64888(9) -.1980(6) -.2249(5)
C(4) .63170(8) .0571(5) -.1276(6)
C(5) .59305(9) .0307(5) .0450(6)
C(6) .57582(9) .2849(6) .1444(5)
C(7) .53668(9) .2586(5) .3151(5)
C(8) .51936(8) .5142(5) .4132(6)
H(1) .680 -.520 -.605
H(1a) .7129 -.539 -.328
H(10) .745 -.564 -.729
H(2) .680 -.059 -.568
H(2a) .711 -.088 -.278
H(3) .626 -.298 -.345
H(3a) .659 -.302 -.057
H(4) .623 .165 -.315
H(4a) .655 .145 -.013
H(5) .569 -.081 -.076
H(5a) .600 -.074 .226
H(6) .568 .388 -.031
H(6a) .598 .384 .266
H(7) .513 .164 .193
H(7a) .545 .150 .475
H(8) .541 .621 .526
H(8a) .513 .616 .228

loop_
_geom_angle_atom_site_label_1
_geom_angle_atom_site_label_2
_geom_angle_atom_site_label_3
_geom_angle_site_symmetry_3
_geom_angle
_geom_angle_publ_flag
O(1) C(1) C(2) . 109.4(2) yes
C(1) C(2) C(3) . 112.9(2) yes
C(2) C(3) C(4) . 113.8(3) yes
C(3) C(4) C(5) . 113.6(2) yes
C(4) C(5) C(6) . 113.9(2) yes
C(5) C(6) C(7) . 113.9(2) yes
C(6) C(7) C(8) . 113.8(2) yes
C(7) C(8) C(8) 2 113.4(3) yes

loop_
_geom_bond_atom_site_label_1
_geom_bond_atom_site_label_2
_geom_bond_site_symmetry_1
_geom_bond_site_symmetry_2
_geom_bond_distance
_geom_bond_publ_flag
O(1) C(1) . . 1.416(3) yes
C(1) C(2) . . 1.497(4) yes
C(2) C(3) . . 1.517(4) yes
C(3) C(4) . . 1.519(4) yes
C(4) C(5) . . 1.514(4) yes
C(5) C(6) . . 1.519(4) yes
C(6) C(7) . . 1.521(4) yes
C(7) C(8) . . 1.524(4) yes
C(8) C(8) . 2 1.520(5) yes
